data_4116582
loop_
_publ_author_name
'Susan M. Walker'
'P. Shiv Halasyamani'
'Simon Allen'
'Dermot O'Hare'

_publ_contact_author_address
;
Inorganic Chemistry Laboratory
University of Oxford
South Parks Rd.
Oxford
OX1 3QR
;
_publ_contact_author_email 'dermot.ohare@chem.ox.ac.uk '
_publ_contact_author_fax ' 01865 272 690 '
_publ_contact_author_name 'Prof. Dermot O'Hare'
_publ_contact_author_phone ' 01865 272 658 '
_publ_section_title
;
 From Molecules to Frameworks: Variable Dimensionality in the
 UO2(CH3COO)2.2H2O/HF(aq)/Piperazine System. Syntheses, Structures, and
 Characterization of Zero-Dimensional (C4N2H12)UO2F4.3H2O, One-Dimensional
 (C4N2H12)2U2F12.H2O, Two-Dimensional (C4N2H12)2(U2O4F5)4.11H2O, and
 Three-Dimensional (C4N2H12)U2O4F6
;
_journal_name_full 'Journal of the American Chemical Society'
_journal_page_first 10513
_journal_page_last 10521
_journal_paper_doi 10.1021/ja992145f
_journal_volume 121
_journal_year 1999
_chemical_compound_source 'synthesis as described'
_chemical_formula_moiety 'C8 H46 N4 O27 F20 U8'
_chemical_formula_structural 'C8 H46 N4 O27 F20 U8'
_chemical_formula_sum 'C8 H46 F20 N4 O27 U8'
_chemical_formula_weight 2914.69
_chemical_name_systematic
;
 ?
;
_space_group_IT_number 14
_symmetry_cell_setting monoclinic
_symmetry_space_group_name_Hall '-P 2yn'
_symmetry_space_group_name_H-M 'P 1 21/n 1'
_atom_sites_solution_hydrogens geom
_atom_sites_solution_primary direct
_atom_sites_solution_secondary difmap
_audit_creation_method SHELXL
_cell_angle_alpha 90.00
_cell_angle_beta 90.47(2)
_cell_angle_gamma 90.00
_cell_formula_units_Z 4
_cell_length_a 17.309(5)
_cell_length_b 12.092(5)
_cell_length_c 24.399(7)
_cell_measurement_reflns_used 25
_cell_measurement_temperature 150.0(2)
_cell_measurement_theta_max 0
_cell_measurement_theta_min 0
_cell_volume 5107(3)
_computing_molecular_graphics 'Ortep-3 for Windows (Farrugia, 1997)'
_computing_publication_material 'WinGX publication routines (Farrugia, 1998)'
_computing_structure_refinement 'SHELXL-93 (Sheldrick, 1993)'
_diffrn_ambient_temperature 150(2)
_diffrn_radiation_monochromator graphite
_diffrn_radiation_source 'fine-focus sealed tube'
_diffrn_radiation_type MoK\a
_diffrn_radiation_wavelength 0.71073
_diffrn_reflns_av_R_equivalents 0.0549
_diffrn_reflns_av_sigmaI/netI 0.0695
_diffrn_reflns_limit_h_max 20
_diffrn_reflns_limit_h_min -24
_diffrn_reflns_limit_k_max 16
_diffrn_reflns_limit_k_min -16
_diffrn_reflns_limit_l_max 31
_diffrn_reflns_limit_l_min -34
_diffrn_reflns_number 35258
_diffrn_reflns_theta_max 30.36
_diffrn_reflns_theta_min 1.88
_exptl_absorpt_coefficient_mu 9.628
_exptl_crystal_colour yellow
_exptl_crystal_density_diffrn 3.792
_exptl_crystal_density_method none
_exptl_crystal_description needle
_exptl_crystal_F_000 2892
_exptl_crystal_size_max 0.02
_exptl_crystal_size_mid 0.007
_exptl_crystal_size_min 0.005
_refine_ls_extinction_method none
_refine_ls_goodness_of_fit_all 1.063
_refine_ls_goodness_of_fit_obs 1.238
_refine_ls_matrix_type full
_refine_ls_number_parameters 580
_refine_ls_number_reflns 13913
_refine_ls_number_restraints 0
_refine_ls_restrained_S_all 1.063
_refine_ls_restrained_S_obs 1.238
_refine_ls_R_factor_all 0.0841
_refine_ls_R_factor_obs 0.0576
_refine_ls_shift/esd_max 0.044
_refine_ls_shift/esd_mean 0.004
_refine_ls_structure_factor_coef Fsqd
_refine_ls_weighting_details 'w=1/[\s^2^(Fo^2^)+(0.0720P)^2^+87.7744P] where P=(Fo^2^+2Fc^2^)/3'
_refine_ls_weighting_scheme calc
_refine_ls_wR_factor_all 0.1619
_refine_ls_wR_factor_obs 0.1552
_reflns_number_observed 9567
_reflns_number_total 13913
_reflns_observed_criterion >2sigma(I)
_cod_data_source_file ja992145f_4.cif
_cod_data_source_block ufo-10
_cod_depositor_comments
;
The following automatic conversions were performed:

'_refine_ls_weighting_scheme' value 'calc
w=1/[\s^2^(Fo^2^)+(0.0720P)^2^+87.7744P] where P=(Fo^2^+2Fc^2^)/3'
was changed to 'calc'. New tag '_refine_ls_weighting_details' was
created. The value of the new tag was set to
'w=1/[\s^2^(Fo^2^)+(0.0720P)^2^+87.7744P] where P=(Fo^2^+2Fc^2^)/3'.

Automatic conversion script
Id: cif_fix_values 3143 2015-03-26 13:38:13Z robertas 
;
_cod_original_cell_volume 5106.4(29)
_cod_original_sg_symbol_H-M 'P 21/n'
_cod_original_formula_sum 'C8 H46 N4 O27 F20 U8'
_cod_database_code 4116582

loop_
_symmetry_equiv_pos_as_xyz
'x, y, z'
'-x+1/2, y+1/2, -z+1/2'
'-x, -y, -z'
'x-1/2, -y-1/2, z-1/2'

loop_
_atom_site_aniso_label
_atom_site_aniso_U_11
_atom_site_aniso_U_22
_atom_site_aniso_U_33
_atom_site_aniso_U_23
_atom_site_aniso_U_13
_atom_site_aniso_U_12
U1 0.0231(2) 0.0012(2) 0.0057(2) 0.00026(14) 0.0023(2) 0.0004(2)
U2 0.0228(2) 0.0020(2) 0.0081(2) 0.00011(15) 0.0036(2) -0.0007(2)
U3 0.0165(2) 0.0022(2) 0.0062(2) 0.00033(15) 0.0021(2) 0.00043(15)
U4 0.0161(2) 0.0019(2) 0.0073(2) 0.00011(15) 0.0006(2) -0.00050(15)
U5 0.0173(2) 0.0029(2) 0.0064(2) 0.00016(14) 0.0012(2) -0.00279(15)
U6 0.0163(2) 0.0014(2) 0.0069(2) -0.00020(14) 0.0011(2) -0.00068(14)
U7 0.0212(2) 0.0023(2) 0.0058(2) 0.00007(15) 0.0013(2) 0.00023(15)
U8 0.0280(3) 0.0034(2) 0.0051(2) 0.00027(15) 0.0032(2) 0.0011(2)
F1 0.028(4) 0.009(3) 0.024(5) -0.004(3) 0.008(3) 0.004(3)
F2 0.043(5) 0.011(3) 0.007(4) -0.007(3) 0.004(3) -0.003(3)
F3 0.043(4) 0.011(3) 0.008(3) 0.001(2) 0.005(2) 0.013(2)
F4 0.043(4) 0.011(3) 0.008(3) 0.001(2) 0.005(2) 0.013(2)
F5 0.069(7) 0.040(6) 0.014(5) 0.000(4) 0.001(4) 0.018(5)
F6 0.091(8) 0.031(5) 0.004(4) -0.005(4) 0.000(4) 0.009(5)
F7 0.054(6) 0.010(4) 0.016(5) 0.006(3) 0.004(4) -0.005(4)
F8 0.052(6) 0.013(4) 0.015(4) 0.006(3) 0.015(4) 0.017(4)
F9 0.017(4) 0.016(4) 0.019(4) -0.001(3) 0.005(3) 0.002(3)
F10 0.028(4) 0.003(3) 0.023(5) 0.003(3) 0.004(3) -0.002(3)
F11 0.020(4) 0.015(4) 0.013(4) 0.000(3) 0.003(3) 0.003(3)
F12 0.064(6) 0.006(4) 0.009(4) 0.002(3) -0.009(4) 0.002(4)
F13 0.047(4) 0.002(2) 0.010(3) -0.001(2) -0.002(2) 0.002(2)
F14 0.047(4) 0.002(2) 0.010(3) -0.001(2) -0.002(2) 0.002(2)
F15 0.031(4) 0.004(3) 0.011(4) -0.002(3) -0.001(3) -0.003(3)
F16 0.044(5) 0.006(3) 0.014(4) -0.001(3) 0.000(3) -0.007(3)
F17 0.063(6) 0.001(3) 0.013(5) 0.000(3) 0.008(4) 0.005(3)
F18 0.034(5) 0.010(4) 0.011(4) -0.002(3) 0.001(3) 0.004(3)
F19 0.075(7) 0.005(4) 0.013(5) 0.000(3) 0.004(4) 0.016(4)
F20 0.065(7) 0.018(4) 0.004(4) 0.003(3) -0.003(4) -0.018(4)
O1 0.012(4) 0.016(5) 0.031(6) 0.000(4) 0.001(4) 0.009(3)
O2 0.012(3) 0.021(3) 0.034(4) 0.006(3) 0.008(3) 0.012(3)
O3 0.012(3) 0.021(3) 0.034(4) 0.006(3) 0.008(3) 0.012(3)
O4 0.033(6) 0.025(5) 0.011(5) -0.003(4) 0.004(4) -0.004(4)
O5 0.030(6) 0.015(5) 0.023(6) -0.006(4) -0.001(4) 0.013(4)
O6 0.027(6) 0.030(6) 0.028(7) 0.001(5) 0.010(5) 0.004(4)
O7 0.019(5) 0.030(6) 0.023(6) 0.000(5) 0.005(4) 0.009(4)
O8 0.023(5) 0.024(5) 0.016(5) 0.001(4) -0.005(4) -0.001(4)
O9 0.023(5) 0.010(4) 0.026(6) 0.002(4) -0.001(4) 0.003(3)
O10 0.041(7) 0.043(7) 0.015(6) 0.000(5) 0.007(5) 0.006(5)
O11 0.017(3) 0.019(3) 0.025(4) 0.001(3) -0.001(3) 0.012(3)
O12 0.017(3) 0.019(3) 0.025(4) 0.001(3) -0.001(3) 0.012(3)
O13 0.021(5) 0.016(5) 0.024(6) -0.002(4) -0.006(4) 0.003(4)
O14 0.027(6) 0.031(6) 0.013(5) 0.000(4) -0.004(4) -0.005(4)
O15 0.034(6) 0.015(5) 0.029(7) 0.002(4) 0.008(5) 0.000(4)
O16 0.016(5) 0.028(5) 0.027(6) -0.010(5) -0.001(4) 0.020(4)
O17 0.052(9) 0.042(8) 0.057(10) 0.005(7) 0.011(7) -0.006(6)
O18 0.026(5) 0.016(5) 0.027(6) -0.006(4) 0.003(4) -0.001(4)
O19 0.083(12) 0.064(11) 0.049(11) 0.002(9) -0.007(8) -0.021(9)
O20 0.052(9) 0.045(8) 0.077(13) 0.024(8) -0.017(8) -0.007(7)
O21 0.031(6) 0.029(6) 0.065(10) 0.006(6) 0.001(6) 0.010(5)
O22 0.043(7) 0.029(6) 0.057(10) -0.007(6) -0.004(6) 0.003(6)
O23 0.045(8) 0.040(7) 0.032(8) 0.010(5) 0.002(6) -0.004(5)
O24 0.038(7) 0.023(6) 0.061(10) 0.008(6) -0.015(6) 0.004(5)
O25 0.040(7) 0.045(8) 0.047(9) -0.023(7) 0.014(6) -0.014(6)
O26 0.046(8) 0.041(7) 0.035(8) 0.013(6) 0.005(6) -0.007(6)
O27 0.063(10) 0.062(10) 0.054(11) -0.018(8) 0.005(7) -0.028(8)
N1 0.044(8) 0.017(6) 0.021(7) -0.009(5) 0.009(6) 0.003(5)
N2 0.034(7) 0.024(7) 0.022(7) -0.002(5) 0.001(5) -0.002(5)
N3 0.037(7) 0.012(5) 0.021(7) -0.010(5) -0.006(5) -0.002(5)
N4 0.044(8) 0.020(6) 0.033(9) 0.008(6) 0.002(6) 0.006(6)
C1 0.024(7) 0.031(8) 0.022(8) 0.004(6) -0.001(6) 0.004(6)
C2 0.029(8) 0.030(8) 0.010(7) 0.002(5) 0.001(5) -0.003(6)
C3 0.040(9) 0.023(7) 0.026(9) -0.002(6) 0.007(7) 0.002(6)
C4 0.033(8) 0.020(7) 0.022(8) -0.001(6) 0.006(6) -0.002(6)
C5 0.024(7) 0.014(6) 0.021(8) 0.001(5) 0.008(5) -0.002(5)
C6 0.024(7) 0.031(8) 0.018(8) 0.001(6) 0.003(5) 0.002(6)
C7 0.040(11) 0.035(10) 0.061(15) 0.010(9) -0.002(9) 0.010(8)
C8 0.022(8) 0.032(9) 0.065(14) 0.007(9) -0.013(8) 0.000(7)

loop_
_atom_site_label
_atom_site_type_symbol
_atom_site_fract_x
_atom_site_fract_y
_atom_site_fract_z
_atom_site_U_iso_or_equiv
_atom_site_thermal_displace_type
_atom_site_occupancy
_atom_site_calc_flag
_atom_site_refinement_flags
U1 U 0.23257(3) 0.42048(4) 0.12475(2) 0.00998(11) Uani 1 d .
U2 U 0.21698(3) 0.06135(4) 0.12416(2) 0.01094(11) Uani 1 d .
U3 U 0.24234(3) 0.23482(3) -0.03595(2) 0.00829(11) Uani 1 d .
U4 U 0.28030(3) -0.08024(3) -0.12577(2) 0.00843(11) Uani 1 d .
U5 U 0.23758(3) 0.23790(3) -0.21460(2) 0.00886(11) Uani 1 d .
U6 U 0.28317(3) 0.55969(3) -0.12511(2) 0.00818(11) Uani 1 d .
U7 U 0.26692(3) 0.74161(3) 0.03482(2) 0.00973(11) Uani 1 d .
U8 U 0.26368(3) 0.73843(4) 0.21454(2) 0.01214(11) Uani 1 d .
F1 F 0.1756(5) 0.2445(6) 0.1244(4) 0.020(2) Uani 1 d .
F2 F 0.2196(5) 0.3552(6) 0.0351(3) 0.020(2) Uani 1 d .
F3 F 0.2694(5) 0.5607(6) 0.0655(3) 0.0209(12) Uani 1 d .
F4 F 0.2738(5) 0.5609(6) 0.1816(3) 0.0209(12) Uani 1 d .
F5 F 0.2417(7) -0.0850(9) 0.1825(4) 0.041(3) Uani 1 d .
F6 F 0.2552(7) -0.0814(8) 0.0686(4) 0.042(3) Uani 1 d .
F7 F 0.2061(6) 0.1242(6) 0.0348(4) 0.027(2) Uani 1 d .
F8 F 0.2421(5) 0.0595(7) -0.0684(4) 0.026(2) Uani 1 d .
F9 F 0.2885(4) 0.2341(6) -0.1259(3) 0.017(2) Uani 1 d .
F10 F 0.2582(5) 0.4153(6) -0.0661(3) 0.018(2) Uani 1 d .
F11 F 0.2386(4) 0.0611(6) -0.1834(3) 0.016(2) Uani 1 d .
F12 F 0.2091(6) 0.3549(6) -0.2857(3) 0.026(2) Uani 1 d .
F13 F 0.2531(5) 0.4156(6) -0.1824(3) 0.0199(12) Uani 1 d .
F14 F 0.2962(5) 0.6229(6) -0.2137(3) 0.0199(12) Uani 1 d .
F15 F 0.3293(5) 0.7413(5) -0.1258(3) 0.015(2) Uani 1 d .
F16 F 0.3010(5) 0.6267(6) -0.0365(3) 0.021(2) Uani 1 d .
F17 F 0.2964(6) 0.8556(6) -0.0369(4) 0.026(2) Uani 1 d .
F18 F 0.2186(5) 0.7339(6) 0.1243(3) 0.018(2) Uani 1 d .
F19 F 0.2838(6) 0.8580(6) 0.2866(4) 0.031(2) Uani 1 d .
F20 F 0.3023(6) 0.6281(7) 0.2865(3) 0.029(2) Uani 1 d .
O1 O 0.3308(5) 0.3715(8) 0.1245(4) 0.020(2) Uani 1 d .
O2 O 0.1346(5) 0.4716(8) 0.1247(5) 0.023(2) Uani 1 d .
O3 O 0.3122(5) 0.0994(8) 0.1266(5) 0.023(2) Uani 1 d .
O4 O 0.1181(6) 0.0207(8) 0.1220(4) 0.023(2) Uani 1 d .
O5 O 0.1417(6) 0.2474(8) -0.0577(5) 0.023(2) Uani 1 d .
O6 O 0.3420(6) 0.2215(9) -0.0157(5) 0.028(2) Uani 1 d .
O7 O 0.1854(6) -0.1329(9) -0.1258(5) 0.024(2) Uani 1 d .
O8 O 0.3749(6) -0.0287(8) -0.1263(4) 0.021(2) Uani 1 d .
O9 O 0.1387(6) 0.2431(7) -0.1912(5) 0.020(2) Uani 1 d .
O10 O 0.3362(7) 0.2272(10) -0.2366(5) 0.033(3) Uani 1 d .
O11 O 0.3823(5) 0.5174(8) -0.1265(4) 0.021(2) Uani 1 d .
O12 O 0.1826(5) 0.6045(8) -0.1227(4) 0.021(2) Uani 1 d .
O13 O 0.3651(6) 0.7473(7) 0.0591(5) 0.021(2) Uani 1 d .
O14 O 0.1675(6) 0.7329(9) 0.0117(4) 0.024(2) Uani 1 d .
O15 O 0.3629(7) 0.7545(8) 0.1945(5) 0.026(2) Uani 1 d .
O16 O 0.1667(6) 0.7237(9) 0.2326(5) 0.024(2) Uani 1 d .
O17 O 0.0448(8) 0.5616(12) 0.2889(6) 0.050(4) Uani 1 d .
O18 O 0.4499(6) 0.2739(8) -0.1286(5) 0.023(2) Uani 1 d .
O19 O -0.0404(10) 0.4435(14) 0.2154(7) 0.066(5) Uani 1 d .
O20 O 0.0465(8) 0.7813(12) -0.0844(7) 0.058(4) Uani 1 d .
O21 O 0.0444(7) 0.4121(10) 0.3739(6) 0.042(3) Uani 1 d .
O22 O 0.0426(7) 0.4155(10) -0.1274(6) 0.043(3) Uani 1 d .
O23 O 0.0343(8) 0.2486(10) 0.1854(6) 0.039(3) Uani 1 d .
O24 O 0.4674(7) 0.7447(9) -0.0546(6) 0.041(3) Uani 1 d .
O25 O -0.0568(8) 0.2308(11) -0.1263(6) 0.044(4) Uani 1 d .
O26 O 0.0324(8) 0.2398(10) -0.3040(6) 0.041(3) Uani 1 d .
O27 O 0.0436(9) 0.5533(13) 0.4622(7) 0.060(4) Uani 1 d .
N1 N 0.0138(8) -0.1067(10) -0.2709(5) 0.027(3) Uani 1 d .
H1A H 0.0374(8) -0.1507(10) -0.2988(5) 0.034 Uiso 1 calc R
H1B H -0.0176(8) -0.1544(10) -0.2489(5) 0.034 Uiso 1 calc R
N2 N -0.0118(7) 0.1070(11) -0.2183(5) 0.027(3) Uani 1 d .
H2A H -0.0360(7) 0.1491(11) -0.1898(5) 0.033 Uiso 1 calc R
H2B H 0.0192(7) 0.1565(11) -0.2396(5) 0.033 Uiso 1 calc R
N3 N 0.5138(7) 0.6024(9) 0.0285(5) 0.023(3) Uani 1 d .
H3A H 0.5384(7) 0.6419(9) 0.0580(5) 0.029 Uiso 1 calc R
H3B H 0.4833(7) 0.6542(9) 0.0078(5) 0.029 Uiso 1 calc R
N4 N 0.0359(8) 0.5712(11) -0.0401(6) 0.032(3) Uani 1 d .
H4A H 0.0621(8) 0.6384(11) -0.0495(6) 0.041 Uiso 1 calc R
H4B H 0.0291(8) 0.5289(11) -0.0731(6) 0.041 Uiso 1 calc R
C1 C 0.0751(9) -0.0550(13) -0.2358(7) 0.025(3) Uani 1 d .
H1C H 0.1090(9) -0.0117(13) -0.2582(7) 0.032 Uiso 1 calc R
H1D H 0.1053(9) -0.1119(13) -0.2184(7) 0.032 Uiso 1 calc R
C2 C -0.0359(9) -0.0200(12) -0.2970(6) 0.023(3) Uani 1 d .
H2C H -0.0762(9) -0.0549(12) -0.3180(6) 0.028 Uiso 1 calc R
H2D H -0.0053(9) 0.0234(12) -0.3216(6) 0.028 Uiso 1 calc R
C3 C -0.0720(10) 0.0561(13) -0.2539(7) 0.029(3) Uani 1 d .
H2C H -0.1010(10) 0.1133(13) -0.2720(7) 0.037 Uiso 1 calc R
H2D H -0.1069(10) 0.0142(13) -0.2317(7) 0.037 Uiso 1 calc R
C4 C 0.0396(9) 0.0178(12) -0.1927(7) 0.025(3) Uani 1 d .
H4C H 0.0799(9) 0.0523(12) -0.1716(7) 0.031 Uiso 1 calc R
H4D H 0.0094(9) -0.0268(12) -0.1684(7) 0.031 Uiso 1 calc R
C5 C 0.4620(8) 0.5152(11) 0.0517(6) 0.020(3) Uani 1 d .
H5A H 0.4221(8) 0.5498(11) 0.0728(6) 0.025 Uiso 1 calc R
H5B H 0.4914(8) 0.4684(11) 0.0759(6) 0.025 Uiso 1 calc R
C6 C 0.5742(8) 0.5538(13) -0.0077(6) 0.024(3) Uani 1 d .
H6A H 0.6038(8) 0.6121(13) -0.0239(6) 0.030 Uiso 1 calc R
H6B H 0.6087(8) 0.5090(13) 0.0139(6) 0.030 Uiso 1 calc R
C7 C 0.0868(11) 0.5050(15) 0.0002(9) 0.045(5) Uani 1 d .
H7A H 0.0991(11) 0.5493(15) 0.0317(9) 0.057 Uiso 1 calc R
H7B H 0.1342(11) 0.4841(15) -0.0171(9) 0.057 Uiso 1 calc R
C8 C -0.0417(9) 0.5991(15) -0.0177(9) 0.040(5) Uani 1 d .
H8A H -0.0710(9) 0.6383(15) -0.0451(9) 0.050 Uiso 1 calc R
H8B H -0.0354(9) 0.6471(15) 0.0134(9) 0.050 Uiso 1 calc R

loop_
_atom_type_symbol
_atom_type_description
_atom_type_scat_dispersion_real
_atom_type_scat_dispersion_imag
_atom_type_scat_source
C C 0.0033 0.0016 'International Tables Vol C Tables 4.2.6.8 and 6.1.1.4'
H H 0.0000 0.0000 'International Tables Vol C Tables 4.2.6.8 and 6.1.1.4'
N N 0.0061 0.0033 'International Tables Vol C Tables 4.2.6.8 and 6.1.1.4'
O O 0.0106 0.0060 'International Tables Vol C Tables 4.2.6.8 and 6.1.1.4'
F F 0.0171 0.0103 'International Tables Vol C Tables 4.2.6.8 and 6.1.1.4'
U U -9.6767 9.6646 'International Tables Vol C Tables 4.2.6.8 and 6.1.1.4'

loop_
_geom_angle_atom_site_label_1
_geom_angle_atom_site_label_2
_geom_angle_atom_site_label_3
_geom_angle
_geom_angle_site_symmetry_1
_geom_angle_site_symmetry_3
O1 U1 O2 179.1(4) . .
O1 U1 F4 87.5(4) . .
O2 U1 F4 92.0(4) . .
O1 U1 F19 91.1(4) . 2_545
O2 U1 F19 89.5(4) . 2_545
F4 U1 F19 73.5(3) . 2_545
O1 U1 F3 88.5(4) . .
O2 U1 F3 90.7(4) . .
F4 U1 F3 75.6(3) . .
F19 U1 F3 149.1(3) 2_545 .
O1 U1 F2 88.2(4) . .
O2 U1 F2 91.8(4) . .
F4 U1 F2 147.3(3) . .
F19 U1 F2 139.0(3) 2_545 .
F3 U1 F2 71.8(3) . .
O1 U1 F1 95.7(4) . .
O2 U1 F1 85.2(4) . .
F4 U1 F1 143.1(3) . .
F19 U1 F1 69.6(3) 2_545 .
F3 U1 F1 141.1(3) . .
F2 U1 F1 69.7(3) . .
O3 U2 O4 179.5(5) . .
O3 U2 F6 86.6(5) . .
O4 U2 F6 93.2(4) . .
O3 U2 F5 90.6(4) . .
O4 U2 F5 88.8(4) . .
F6 U2 F5 74.6(4) . .
O3 U2 F7 90.9(4) . .
O4 U2 F7 89.5(4) . .
F6 U2 F7 73.3(3) . .
F5 U2 F7 147.7(3) . .
O3 U2 F1 92.3(4) . .
O4 U2 F1 88.1(4) . .
F6 U2 F1 143.8(3) . .
F5 U2 F1 141.6(3) . .
F7 U2 F1 70.5(3) . .
O3 U2 F20 91.1(5) . 2_545
O4 U2 F20 88.8(4) . 2_545
F6 U2 F20 148.2(3) . 2_545
F5 U2 F20 73.7(3) . 2_545
F7 U2 F20 138.5(3) . 2_545
F1 U2 F20 68.0(3) . 2_545
O6 U3 O5 179.0(5) . .
O6 U3 F8 90.6(4) . .
O5 U3 F8 88.7(4) . .
O6 U3 F7 90.5(4) . .
O5 U3 F7 90.0(4) . .
F8 U3 F7 73.5(3) . .
O6 U3 F2 91.1(4) . .
O5 U3 F2 89.9(4) . .
F8 U3 F2 149.0(3) . .
F7 U3 F2 75.5(3) . .
O6 U3 F10 93.2(4) . .
O5 U3 F10 86.8(4) . .
F8 U3 F10 140.4(3) . .
F7 U3 F10 145.8(3) . .
F2 U3 F10 70.5(3) . .
O6 U3 F9 85.6(4) . .
O5 U3 F9 93.4(4) . .
F8 U3 F9 70.6(3) . .
F7 U3 F9 143.8(3) . .
F2 U3 F9 140.4(3) . .
F10 U3 F9 70.4(3) . .
O8 U4 O7 179.4(4) . .
O8 U4 F8 90.9(4) . .
O7 U4 F8 89.6(4) . .
O8 U4 F12 91.9(4) . 2_544
O7 U4 F12 87.6(4) . 2_544
F8 U4 F12 147.9(3) . 2_544
O8 U4 F17 91.2(4) . 1_545
O7 U4 F17 89.1(4) . 1_545
F8 U4 F17 73.1(3) . 1_545
F12 U4 F17 138.8(3) 2_544 1_545
O8 U4 F15 89.4(4) . 1_545
O7 U4 F15 90.3(4) . 1_545
F8 U4 F15 142.4(3) . 1_545
F12 U4 F15 69.6(3) 2_544 1_545
F17 U4 F15 69.4(3) 1_545 1_545
O8 U4 F11 91.1(4) . .
O7 U4 F11 88.9(4) . .
F8 U4 F11 74.8(3) . .
F12 U4 F11 73.2(3) 2_544 .
F17 U4 F11 147.8(3) 1_545 .
F15 U4 F11 142.8(3) 1_545 .
O10 U5 O9 177.6(5) . .
O10 U5 F11 91.5(4) . .
O9 U5 F11 86.1(3) . .
O10 U5 F12 91.0(5) . .
O9 U5 F12 91.1(4) . .
F11 U5 F12 146.8(3) . .
O10 U5 F13 93.5(5) . .
O9 U5 F13 88.2(4) . .
F11 U5 F13 139.8(3) . .
F12 U5 F13 72.9(3) . .
O10 U5 F14 88.1(5) . 2_544
O9 U5 F14 91.5(4) . 2_544
F11 U5 F14 71.8(3) . 2_544
F12 U5 F14 75.3(3) . 2_544
F13 U5 F14 148.1(3) . 2_544
O10 U5 F9 85.6(4) . .
O9 U5 F9 93.4(4) . .
F11 U5 F9 70.6(3) . .
F12 U5 F9 142.5(3) . .
F13 U5 F9 70.1(3) . .
F14 U5 F9 141.6(3) 2_544 .
O11 U6 O12 179.0(5) . .
O11 U6 F13 89.1(4) . .
O12 U6 F13 91.9(4) . .
O11 U6 F14 88.6(4) . .
O12 U6 F14 91.9(4) . .
F13 U6 F14 72.8(3) . .
O11 U6 F10 88.9(4) . .
O12 U6 F10 91.2(4) . .
F13 U6 F10 76.2(3) . .
F14 U6 F10 148.9(3) . .
O11 U6 F16 89.8(4) . .
O12 U6 F16 89.2(4) . .
F13 U6 F16 149.3(3) . .
F14 U6 F16 137.9(3) . .
F10 U6 F16 73.0(3) . .
O11 U6 F15 86.6(4) . .
O12 U6 F15 92.7(4) . .
F13 U6 F15 141.9(3) . .
F14 U6 F15 69.3(3) . .
F10 U6 F15 141.4(3) . .
F16 U6 F15 68.7(3) . .
O13 U7 O14 178.4(5) . .
O13 U7 F17 90.7(4) . .
O14 U7 F17 90.8(4) . .
O13 U7 F6 86.1(4) . 1_565
O14 U7 F6 94.6(4) . 1_565
F17 U7 F6 74.6(3) . 1_565
O13 U7 F16 91.4(4) . .
O14 U7 F16 88.7(4) . .
F17 U7 F16 74.1(3) . .
F6 U7 F16 148.6(3) 1_565 .
O13 U7 F3 85.1(4) . .
O14 U7 F3 93.5(4) . .
F17 U7 F3 144.5(3) . .
F6 U7 F3 139.9(3) 1_565 .
F16 U7 F3 70.8(3) . .
O13 U7 F18 92.2(4) . .
O14 U7 F18 86.7(4) . .
F17 U7 F18 144.9(3) . .
F6 U7 F18 70.8(3) 1_565 .
F16 U7 F18 140.7(3) . .
F3 U7 F18 70.6(3) . .
O16 U8 O15 178.8(5) . .
O16 U8 F4 93.9(4) . .
O15 U8 F4 86.0(4) . .
O16 U8 F19 90.7(4) . .
O15 U8 F19 90.1(4) . .
F4 U8 F19 147.4(3) . .
O16 U8 F20 91.3(4) . .
O15 U8 F20 89.9(4) . .
F4 U8 F20 72.7(3) . .
F19 U8 F20 74.9(3) . .
O16 U8 F5 91.4(4) . 1_565
O15 U8 F5 87.9(4) . 1_565
F4 U8 F5 139.4(3) . 1_565
F19 U8 F5 72.6(3) . 1_565
F20 U8 F5 147.4(3) . 1_565
O16 U8 F18 85.4(4) . .
O15 U8 F18 93.4(5) . .
F4 U8 F18 71.0(3) . .
F19 U8 F18 141.6(3) . .
F20 U8 F18 143.2(3) . .
F5 U8 F18 69.4(3) 1_565 .
U2 F1 U1 137.2(4) . .
U3 F2 U1 154.8(4) . .
U7 F3 U1 152.7(4) . .
U8 F4 U1 151.0(4) . .
U8 F5 U2 161.6(5) 1_545 .
U2 F6 U7 159.5(5) . 1_545
U3 F7 U2 152.4(4) . .
U3 F8 U4 154.6(4) . .
U5 F9 U3 137.8(4) . .
U6 F10 U3 159.0(4) . .
U5 F11 U4 153.8(4) . .
U5 F12 U4 154.4(4) . 2_554
U6 F13 U5 160.6(4) . .
U6 F14 U5 152.2(4) . 2_554
U4 F15 U6 138.6(4) 1_565 .
U7 F16 U6 151.4(4) . .
U7 F17 U4 153.0(5) . 1_565
U8 F18 U7 139.4(4) . .
U8 F19 U1 154.4(5) . 2
U8 F20 U2 149.8(5) . 2
C2 N1 C1 110.7(11) . .
C3 N2 C4 110.4(12) . .
C5 N3 C6 111.7(10) . .
C8 N4 C7 113.3(14) . .
N1 C1 C4 110.6(12) . .
N1 C2 C3 111.4(12) . .
N2 C3 C2 111.2(13) . .
C1 C4 N2 111.6(13) . .
N3 C5 C6 111.6(12) . 3_665
C5 C6 N3 110.7(12) 3_665 .
N4 C7 C8 108.2(15) . 3_565
N4 C8 C7 112.0(14) . 3_565

loop_
_geom_bond_atom_site_label_1
_geom_bond_atom_site_label_2
_geom_bond_distance
_geom_bond_site_symmetry_2
U1 O1 1.800(9) .
U1 O2 1.806(9) .
U1 F4 2.303(8) .
U1 F19 2.311(9) 2_545
U1 F3 2.321(8) .
U1 F2 2.335(8) .
U1 F1 2.345(7) .
U2 O3 1.711(10) .
U2 O4 1.781(10) .
U2 F6 2.296(9) .
U2 F5 2.308(10) .
U2 F7 2.314(9) .
U2 F1 2.328(7) .
U2 F20 2.350(8) 2_545
U3 O6 1.797(11) .
U3 O5 1.822(11) .
U3 F8 2.263(8) .
U3 F7 2.277(8) .
U3 F2 2.300(7) .
U3 F10 2.320(7) .
U3 F9 2.342(8) .
U4 O8 1.752(10) .
U4 O7 1.762(10) .
U4 F8 2.295(8) .
U4 F12 2.306(8) 2_544
U4 F17 2.319(9) 1_545
U4 F15 2.319(7) 1_545
U4 F11 2.325(8) .
U5 O10 1.798(12) .
U5 O9 1.810(10) .
U5 F11 2.269(8) .
U5 F12 2.290(8) .
U5 F13 2.303(7) .
U5 F14 2.307(8) 2_544
U5 F9 2.330(9) .
U6 O11 1.791(9) .
U6 O12 1.823(9) .
U6 F13 2.291(7) .
U6 F14 2.305(8) .
U6 F10 2.306(7) .
U6 F16 2.327(8) .
U6 F15 2.337(7) .
U7 O13 1.797(10) .
U7 O14 1.809(11) .
U7 F17 2.288(8) .
U7 F6 2.303(10) 1_565
U7 F16 2.307(8) .
U7 F3 2.313(8) .
U7 F18 2.346(8) .
U8 O16 1.749(10) .
U8 O15 1.800(11) .
U8 F4 2.299(8) .
U8 F19 2.301(9) .
U8 F20 2.301(9) .
U8 F5 2.305(10) 1_565
U8 F18 2.331(8) .
F5 U8 2.305(10) 1_545
F6 U7 2.303(10) 1_545
F12 U4 2.306(8) 2_554
F14 U5 2.307(8) 2_554
F15 U4 2.318(7) 1_565
F17 U4 2.319(9) 1_565
F19 U1 2.310(9) 2
F20 U2 2.350(8) 2
N1 C2 1.49(2) .
N1 C1 1.50(2) .
N2 C3 1.48(2) .
N2 C4 1.53(2) .
N3 C5 1.50(2) .
N3 C6 1.49(2) .
N4 C8 1.49(2) .
N4 C7 1.54(2) .
C1 C4 1.50(2) .
C2 C3 1.53(2) .
C5 C6 1.49(2) 3_665
C6 C5 1.49(2) 3_665
C7 C8 1.54(2) 3_565
C8 C7 1.54(2) 3_565
